data_9005664
loop_
_publ_author_name
'Bosi, F.'
'Lucchesi, S.'

_publ_section_title
;
 Crystal chemistry of the schorl-dravite series
 Note: Tourmaline TM9840f
;
_journal_name_full 'European Journal of Mineralogy'
_journal_page_first 335
_journal_page_last 344
_journal_paper_doi 10.1127/0935-1221/2004/0016-0335
_journal_volume 16
_journal_year 2004
_chemical_compound_source 'Lake Baikal, Siberia'
_chemical_formula_sum
;Al6.291 B3 Ca0.187 Cr0.006 F0.054 Fe0.342 H0.442 K0.013 Mg2.214 Mn0.012
 Na0.594 O30.946 Si5.952 Ti0.144 V0.039 Zn0.006
;
_chemical_name_mineral Oxy-dravite
_space_group_IT_number 160
_symmetry_space_group_name_Hall 'R 3 -2"'
_symmetry_space_group_name_H-M 'R 3 m :H'
_cell_angle_alpha 90
_cell_angle_beta 90
_cell_angle_gamma 120
_cell_formula_units_Z 3
_cell_length_a 15.9303
_cell_length_b 15.9303
_cell_length_c 7.1951
_cell_volume 1581.304
_database_code_amcsd 0007055
_exptl_crystal_density_diffrn 3.058
_cod_original_sg_symbol_H-M 'R 3 m'
_cod_original_formula_sum
;Na.594 Ca.187 K.013 Al6.291 Mg2.214 Fe.342 Ti.144 V.039 Mn.012 Zn.006 Cr.006
 Si5.952 B3 O30.946 F.054 H.442
;
_cod_database_code 9005664

loop_
_space_group_symop_operation_xyz
x,y,z
2/3+x,1/3+y,1/3+z
1/3+x,2/3+y,2/3+z
x,x-y,z
2/3+x,1/3+x-y,1/3+z
1/3+x,2/3+x-y,2/3+z
-y,-x,z
2/3-y,1/3-x,1/3+z
1/3-y,2/3-x,2/3+z
-x+y,y,z
2/3-x+y,1/3+y,1/3+z
1/3-x+y,2/3+y,2/3+z
-y,x-y,z
2/3-y,1/3+x-y,1/3+z
1/3-y,2/3+x-y,2/3+z
-x+y,-x,z
2/3-x+y,1/3-x,1/3+z
1/3-x+y,2/3-x,2/3+z

loop_
_atom_site_label
_atom_site_fract_x
_atom_site_fract_y
_atom_site_fract_z
_atom_site_occupancy
_atom_site_type_symbol
_atom_site_attached_hydrogens
NaX 0.00000 0.00000 0.22666 0.59400 Na 0
CaX 0.00000 0.00000 0.22666 0.18700 Ca 0
KX 0.00000 0.00000 0.22666 0.01300 K 0
AlY 0.12321 0.06160 0.63495 0.41700 Al 0
MgY 0.12321 0.06160 0.63495 0.40800 Mg 0
Fe2+Y 0.12321 0.06160 0.63495 0.11400 Fe 0
Ti4+Y 0.12321 0.06160 0.63495 0.04800 Ti 0
V3+Y 0.12321 0.06160 0.63495 0.00500 V 0
Mn2+Y 0.12321 0.06160 0.63495 0.00400 Mn 0
ZnY 0.12321 0.06160 0.63495 0.00200 Zn 0
Cr3+Y 0.12321 0.06160 0.63495 0.00200 Cr 0
AlZ 0.29780 0.26144 0.61059 0.83200 Al 0
MgZ 0.29780 0.26144 0.61059 0.16500 Mg 0
V3+Z 0.29780 0.26144 0.61059 0.00400 V 0
SiT 0.19170 0.18983 0.00000 0.99200 Si 0
AlT 0.19170 0.18983 0.00000 0.00800 Al 0
B 0.10982 0.21964 0.45361 1.00000 B 0
O1W 0.00000 0.00000 0.77225 0.50400 O 0
O-H1W 0.00000 0.00000 0.77225 0.44200 O 1
F1W 0.00000 0.00000 0.77225 0.05400 F 0
O2 0.06073 0.12146 0.48591 1.00000 O 0
O3V 0.26260 0.13130 0.51039 1.00000 O 0
O4 0.09314 0.18628 0.07129 1.00000 O 0
O5 0.18396 0.09198 0.09306 1.00000 O 0
O6 0.19489 0.18477 0.77720 1.00000 O 0
O7 0.28522 0.28486 0.07817 1.00000 O 0
O8 0.20929 0.27004 0.43956 1.00000 O 0

loop_
_cod_changelog_entry_id
_cod_changelog_entry_author
_cod_changelog_entry_date
_cod_changelog_entry_text
1
;cod-tools version 3.8.0
Id: cif_guess_AMCSD_atom_types 9581 2023-05-17 12:35:41Z saulius
;
2023-05-23T09:18:12+03:00
;Derived atom types and hydrogen counts
from atom names that follow the AMCSD naming convention
(Wat == water, O-H == hydroxyl).
;

loop_
_cod_related_entry_id
_cod_related_entry_database
_cod_related_entry_code
1 AMCSD 0007055
